data_7216331
loop_
_publ_author_name
'Hu, Chunhua'
'Li, Qi'
'Englert, Ulli'

_publ_section_title
;
 Structural trends in one and two dimensional coordination polymers of
 cadmium(ii) with halide bridges and pyridine-type ligands
;
_journal_issue 94
_journal_name_full CrystEngComm
_journal_page_first 519
_journal_paper_doi 10.1039/b314522k
_journal_volume 5
_journal_year 2003
_chemical_formula_sum 'C10 H8 Cd Cl2 N2'
_chemical_formula_weight 339.48
_chemical_name_systematic
; 
net-[bis(\m-choloro)-(\m-4,4'-bipyridyl)-cadmium(ii)]
(Compound 13, 450K data)
;
_space_group_IT_number 50
_symmetry_cell_setting orthorhombic
_symmetry_space_group_name_Hall '-P 2ab 2b'
_symmetry_space_group_name_H-M 'P b a n :2'
_atom_sites_solution_hydrogens geom
_atom_sites_solution_primary direct
_atom_sites_solution_secondary difmap
_cell_angle_alpha 90.00
_cell_angle_beta 90.00
_cell_angle_gamma 90.00
_cell_formula_units_Z 2
_cell_length_a 11.753(2)
_cell_length_b 12.107(3)
_cell_length_c 3.7959(8)
_cell_measurement_reflns_used 4096
_cell_measurement_temperature 450(2)
_cell_measurement_theta_max 26.04
_cell_measurement_theta_min 2.42
_cell_volume 540.1(2)
_computing_cell_refinement 'SMART (Bruker, 2001)'
_computing_data_collection 'SMART (Bruker, 2001)'
_computing_data_reduction 'SAINT+ (Bruker, 1999)'
_computing_molecular_graphics 'PLATON (Spek, 2003)'
_computing_publication_material 'SHELXTL (Sheldrick, 1998)'
_computing_structure_refinement 'SHELXTL (Sheldrick, 1998)'
_computing_structure_solution 'SHELXTL (Sheldrick, 1998)'
_diffrn_ambient_temperature 450(2)
_diffrn_measured_fraction_theta_full 1.000
_diffrn_measured_fraction_theta_max 1.000
_diffrn_measurement_device_type 'Bruker SMART APEX CCD diffractometer'
_diffrn_measurement_method 'omega scans'
_diffrn_radiation_monochromator graphite
_diffrn_radiation_source 'fine-focus sealed tube'
_diffrn_radiation_type MoK\a
_diffrn_radiation_wavelength 0.71073
_diffrn_reflns_av_R_equivalents 0.0510
_diffrn_reflns_av_sigmaI/netI 0.0345
_diffrn_reflns_limit_h_max 14
_diffrn_reflns_limit_h_min -14
_diffrn_reflns_limit_k_max 14
_diffrn_reflns_limit_k_min -14
_diffrn_reflns_limit_l_max 4
_diffrn_reflns_limit_l_min -4
_diffrn_reflns_number 4096
_diffrn_reflns_theta_full 26.04
_diffrn_reflns_theta_max 26.04
_diffrn_reflns_theta_min 2.42
_diffrn_standards_decay_% 0
_exptl_absorpt_coefficient_mu 2.479
_exptl_absorpt_correction_T_max 1.000000
_exptl_absorpt_correction_T_min 0.668467
_exptl_absorpt_correction_type empirical
_exptl_absorpt_process_details 'SADABS (1996)'
_exptl_crystal_colour colourless
_exptl_crystal_density_diffrn 2.087
_exptl_crystal_density_method 'not measured'
_exptl_crystal_description needle
_exptl_crystal_F_000 328
_exptl_crystal_size_max 0.56
_exptl_crystal_size_mid 0.05
_exptl_crystal_size_min 0.03
_refine_diff_density_max 0.588
_refine_diff_density_min -0.333
_refine_diff_density_rms 0.100
_refine_ls_extinction_method none
_refine_ls_goodness_of_fit_ref 1.077
_refine_ls_hydrogen_treatment constr
_refine_ls_matrix_type full
_refine_ls_number_parameters 37
_refine_ls_number_reflns 543
_refine_ls_number_restraints 0
_refine_ls_restrained_S_all 1.077
_refine_ls_R_factor_all 0.0507
_refine_ls_R_factor_gt 0.0263
_refine_ls_shift/su_max 0.000
_refine_ls_shift/su_mean 0.000
_refine_ls_structure_factor_coef Fsqd
_refine_ls_weighting_details 'calc w=1/[\s^2^(Fo^2^)+(0.0259P)^2^+0.1269P] where P=(Fo^2^+2Fc^2^)/3'
_refine_ls_weighting_scheme calc
_refine_ls_wR_factor_gt 0.0563
_refine_ls_wR_factor_ref 0.0635
_reflns_number_gt 372
_reflns_number_total 543
_reflns_threshold_expression >2sigma(I)
_cod_data_source_file b314522k.txt
_cod_data_source_block hc217
_cod_depositor_comments
;
The following automatic conversions were performed:

'_symmetry_cell_setting' value 'Orthorhombic' changed to
'orthorhombic' according to
/usr/data/users/saulius/automatic-downloads/retrospective/RSC/lib/dictionaries/cif_core.dic
dictionary named 'cif_core.dic' version 2.4.2 from 2011-04-26.

Automatic conversion script
Id: cif_fix_values 2281 2013-09-26 08:29:07Z andrius 
;
_cod_original_cell_volume 540.13(19)
_cod_original_sg_symbol_H-M Pban
_cod_database_code 7216331

loop_
_symmetry_equiv_pos_as_xyz
'x, y, z'
'-x+1/2, -y+1/2, z'
'-x+1/2, y, -z'
'x, -y+1/2, -z'
'-x, -y, -z'
'x-1/2, y-1/2, -z'
'x-1/2, -y, z'
'-x, y-1/2, z'

loop_
_atom_site_label
_atom_site_type_symbol
_atom_site_fract_x
_atom_site_fract_y
_atom_site_fract_z
_atom_site_U_iso_or_equiv
_atom_site_adp_type
_atom_site_occupancy
_atom_site_symmetry_multiplicity
_atom_site_calc_flag
_atom_site_refinement_flags
Cd Cd 0.2500 0.2500 0.5000 0.0342(2) Uani 1 4 d S
Cl Cl 0.2500 0.09798(10) 0.0000 0.0418(3) Uani 1 2 d S
N N 0.0506(3) 0.2500 0.5000 0.0390(10) Uani 1 2 d S
C1 C -0.0085(4) 0.1607(4) 0.5875(13) 0.0467(14) Uani 1 1 d .
H1 H 0.0334 0.0940 0.6555 0.061 Uiso 1 1 calc R
C2 C -0.1259(4) 0.1570(4) 0.5875(12) 0.0450(14) Uani 1 1 d .
H2 H -0.1656 0.0885 0.6494 0.059 Uiso 1 1 calc R
C3 C -0.1865(4) 0.2500 0.5000 0.0343(11) Uani 1 2 d S

loop_
_atom_site_aniso_label
_atom_site_aniso_U_11
_atom_site_aniso_U_22
_atom_site_aniso_U_33
_atom_site_aniso_U_23
_atom_site_aniso_U_13
_atom_site_aniso_U_12
Cd 0.0235(3) 0.0368(3) 0.0421(4) 0.000 0.000 0.000
Cl 0.0456(7) 0.0333(6) 0.0465(8) 0.000 -0.0016(13) 0.000
N 0.025(2) 0.039(2) 0.053(3) 0.002(4) 0.000 0.000
C1 0.032(2) 0.039(2) 0.069(4) 0.009(2) -0.002(2) 0.0055(17)
C2 0.031(2) 0.039(2) 0.065(4) 0.009(2) -0.004(2) -0.0067(17)
C3 0.026(2) 0.039(3) 0.038(3) -0.003(6) 0.000 0.000

loop_
_atom_type_symbol
_atom_type_description
_atom_type_scat_dispersion_real
_atom_type_scat_dispersion_imag
_atom_type_scat_source
C C 0.0033 0.0016 'International Tables Vol C Tables 4.2.6.8 and 6.1.1.4'
H H 0.0000 0.0000 'International Tables Vol C Tables 4.2.6.8 and 6.1.1.4'
N N 0.0061 0.0033 'International Tables Vol C Tables 4.2.6.8 and 6.1.1.4'
Cl Cl 0.1484 0.1585 'International Tables Vol C Tables 4.2.6.8 and 6.1.1.4'
Cd Cd -0.8075 1.2024 'International Tables Vol C Tables 4.2.6.8 and 6.1.1.4'

loop_
_geom_angle_atom_site_label_1
_geom_angle_atom_site_label_2
_geom_angle_atom_site_label_3
_geom_angle
_geom_angle_site_symmetry_1
_geom_angle_site_symmetry_3
N Cd N 180.0 2 .
N Cd Cl 90.0 2 2_556
N Cd Cl 90.0 . 2_556
N Cd Cl 90.0 2 .
N Cd Cl 90.0 . .
Cl Cd Cl 180.0 2_556 .
N Cd Cl 90.0 2 2
N Cd Cl 90.0 . 2
Cl Cd Cl 91.76(4) 2_556 2
Cl Cd Cl 88.24(4) . 2
N Cd Cl 90.0 2 1_556
N Cd Cl 90.0 . 1_556
Cl Cd Cl 88.24(4) 2_556 1_556
Cl Cd Cl 91.76(4) . 1_556
Cl Cd Cl 180.00(4) 2 1_556
Cd Cl Cd 91.76(4) . 1_554
C1 N C1 116.9(5) . 4_556
C1 N Cd 121.5(2) . .
C1 N Cd 121.5(2) 4_556 .
N C1 C2 123.3(4) . .
N C1 H1 118.3 . .
C2 C1 H1 118.3 . .
C3 C2 C1 119.5(4) . .
C3 C2 H2 120.3 . .
C1 C2 H2 120.3 . .
C2 C3 C2 117.5(5) 4_556 .
C2 C3 C3 121.2(2) 4_556 2_455
C2 C3 C3 121.2(2) . 2_455

loop_
_geom_bond_atom_site_label_1
_geom_bond_atom_site_label_2
_geom_bond_distance
_geom_bond_site_symmetry_2
Cd N 2.344(4) 2
Cd N 2.344(4) .
Cd Cl 2.6438(9) 2_556
Cd Cl 2.6438(9) .
Cd Cl 2.6438(9) 2
Cd Cl 2.6438(9) 1_556
Cl Cd 2.6438(9) 1_554
N C1 1.327(5) .
N C1 1.327(5) 4_556
C1 C2 1.380(6) .
C1 H1 0.9800 .
C2 C3 1.373(5) .
C2 H2 0.9800 .
C3 C2 1.373(5) 4_556
C3 C3 1.494(9) 2_455
